data_1537574
loop_
_publ_author_name
'Larsson, E.'

_publ_section_title
;
 An X-ray investigation of the Ni-P system and the crystal structures of
 Ni P and Ni P2
;
_journal_name_full 'Arkiv foer Kemi'
_journal_page_first 335
_journal_page_last 365
_journal_volume 23
_journal_year 1965
_chemical_formula_sum 'Ni P'
_space_group_IT_number 61
_symmetry_space_group_name_Hall '-P 2ac 2ab'
_symmetry_space_group_name_H-M 'P b c a'
_cell_angle_alpha 90
_cell_angle_beta 90
_cell_angle_gamma 90
_cell_formula_units_Z 8
_cell_length_a 6.05
_cell_length_b 4.881
_cell_length_c 6.89
_cell_volume 203.462
_citation_journal_id_ASTM ARKEAD
_cod_data_source_file Larsson_ARKEAD_1965_1688.cif
_cod_data_source_block Ni1P1
_cod_original_cell_volume 203.4621
_cod_original_formula_sum 'Ni1 P1'
_cod_database_code 1537574

loop_
_symmetry_equiv_pos_as_xyz
x,y,z
-x+1/2,-y,z+1/2
x+1/2,-y+1/2,-z
-x,y+1/2,-z+1/2
-x,-y,-z
x-1/2,y,-z-1/2
-x-1/2,y-1/2,z
x,-y-1/2,z-1/2

loop_
_atom_site_label
_atom_site_type_symbol
_atom_site_fract_x
_atom_site_fract_y
_atom_site_fract_z
_atom_site_occupancy
_atom_site_U_iso_or_equiv
Ni1 Ni+3 0.1944 0.0113 0.3961 1 0.0
P1 P-3 0.0571 0.1764 0.1138 1 0.0
